data_4340225
loop_
_publ_author_name
'Willermann, Michael'
'Mulcahy, Clodagh'
'Sigel, Roland K. O.'
'Cerd\`a, Marta Morell'
'Freisinger, Eva'
'Sanz Miguel, Pablo J.'
'Roitzsch, Michael'
'Lippert, Bernhard'

_publ_section_title
;
 Pyrazine as a building block for molecular architectures with PtII.
;
_journal_issue 5
_journal_name_full 'Inorganic chemistry'
_journal_page_first 2093
_journal_page_last 2099
_journal_paper_doi 10.1021/ic051966k
_journal_volume 45
_journal_year 2006
_chemical_formula_moiety 'C8 H14 N8 O6 Pt'
_chemical_formula_sum 'C8 H14 N8 O6 Pt'
_chemical_formula_weight 513.36
_space_group_IT_number 14
_symmetry_cell_setting monoclinic
_symmetry_space_group_name_Hall '-P 2yn'
_symmetry_space_group_name_H-M 'P 1 21/n 1'
_audit_creation_date 2005-04-11T12:57:47-00:00
_audit_creation_method 'WinGX routine CIF_UPDATE'
_cell_angle_alpha 90
_cell_angle_beta 95.61(3)
_cell_angle_gamma 90
_cell_formula_units_Z 4
_cell_length_a 5.8100(12)
_cell_length_b 15.870(3)
_cell_length_c 16.473(3)
_cell_measurement_temperature 293(2)
_cell_measurement_theta_max 27
_cell_measurement_theta_min 3
_cell_volume 1511.6(5)
_computing_structure_refinement 'SHELXL-97 (Sheldrick, 1997)'
_computing_structure_solution 'SHELXS-97 (Sheldrick, 1990)'
_diffrn_measured_fraction_theta_full 0.999
_diffrn_measured_fraction_theta_max 0.999
_diffrn_radiation_type MoK\a
_diffrn_radiation_wavelength 0.71073
_diffrn_reflns_av_R_equivalents 0.0655
_diffrn_reflns_limit_h_max 7
_diffrn_reflns_limit_h_min 0
_diffrn_reflns_limit_k_max 20
_diffrn_reflns_limit_k_min -20
_diffrn_reflns_limit_l_max 21
_diffrn_reflns_limit_l_min -21
_diffrn_reflns_number 6831
_diffrn_reflns_theta_full 27.5
_diffrn_reflns_theta_max 27.5
_diffrn_reflns_theta_min 2.48
_exptl_absorpt_coefficient_mu 9.329
_exptl_absorpt_correction_T_max 0.7066
_exptl_absorpt_correction_T_min 0.4556
_exptl_absorpt_correction_type none
_exptl_crystal_colour white
_exptl_crystal_density_diffrn 2.256
_exptl_crystal_density_method 'not measured'
_exptl_crystal_description prisms
_exptl_crystal_F_000 976
_exptl_crystal_size_max 0.1
_exptl_crystal_size_mid 0.04
_exptl_crystal_size_min 0.04
_refine_diff_density_max 1.772
_refine_diff_density_min -2.375
_refine_ls_extinction_method none
_refine_ls_goodness_of_fit_ref 0.928
_refine_ls_hydrogen_treatment mixed
_refine_ls_matrix_type full
_refine_ls_number_parameters 208
_refine_ls_number_reflns 3483
_refine_ls_number_restraints 0
_refine_ls_restrained_S_all 0.928
_refine_ls_R_factor_gt 0.0396
_refine_ls_shift/su_max 0.001
_refine_ls_structure_factor_coef Fsqd
_refine_ls_weighting_details 'calc w=1/[\s^2^(Fo^2^)+(0.0514P)^2^+0.0000P] where P=(Fo^2^+2Fc^2^)/3'
_refine_ls_weighting_scheme calc
_refine_ls_wR_factor_ref 0.0975
_reflns_number_gt 2063
_reflns_number_total 3483
_reflns_threshold_expression >2sigma(I)
_cod_data_source_file ic051966k_1_sanz_c.cif
_cod_data_source_block 1
_cod_original_sg_symbol_H-M 'P 21/n'
_cod_database_code 4340225

loop_
_symmetry_equiv_pos_as_xyz
'x, y, z'
'-x+1/2, y+1/2, -z+1/2'
'-x, -y, -z'
'x-1/2, -y-1/2, z-1/2'

loop_
_atom_site_label
_atom_site_type_symbol
_atom_site_fract_x
_atom_site_fract_y
_atom_site_fract_z
_atom_site_U_iso_or_equiv
_atom_site_adp_type
_atom_site_occupancy
_atom_site_calc_flag
_atom_site_refinement_flags
Pt1 Pt 0.13442(4) 0.750619(15) 0.737702(13) 0.01878(10) Uani 1 d .
N1 N 0.0637(9) 0.6550(3) 0.8150(3) 0.0253(13) Uani 1 d .
H34A H 0.0795 0.6737 0.8662 0.038 Uiso 1 calc R
H34B H 0.1615 0.6126 0.8099 0.038 Uiso 1 calc R
H34C H -0.0807 0.6372 0.8025 0.038 Uiso 1 calc R
N2 N 0.0701(9) 0.6678(3) 0.6415(3) 0.0246(13) Uani 1 d .
H33A H 0.0879 0.6943 0.5949 0.037 Uiso 1 calc R
H33B H -0.0741 0.6485 0.6404 0.037 Uiso 1 calc R
H33C H 0.1687 0.6248 0.6477 0.037 Uiso 1 calc R
N1A N 0.2058(9) 0.8442(3) 0.6604(3) 0.0221(13) Uani 1 d .
C2A C 0.3948(11) 0.8419(4) 0.6172(4) 0.0287(16) Uani 1 d .
H2AA H 0.493 0.7955 0.6215 0.034 Uiso 1 calc R
C3A C 0.4386(11) 0.9061(4) 0.5688(4) 0.0308(16) Uani 1 d .
H3AA H 0.5697 0.9032 0.5407 0.037 Uiso 1 calc R
N4A N 0.3043(10) 0.9744(4) 0.5584(4) 0.0337(14) Uani 1 d .
C5A C 0.1203(11) 0.9757(4) 0.5999(4) 0.0301(16) Uani 1 d .
H5AA H 0.0215 1.0219 0.594 0.036 Uiso 1 calc R
C6A C 0.0687(10) 0.9111(4) 0.6519(4) 0.0209(14) Uani 1 d .
H6AA H -0.0611 0.9147 0.6806 0.025 Uiso 1 calc R
N1B N 0.1963(9) 0.8314(3) 0.8334(3) 0.0216(12) Uani 1 d .
C2B C 0.0441(11) 0.8386(4) 0.8893(4) 0.0271(16) Uani 1 d .
H2BA H -0.0892 0.8058 0.8853 0.033 Uiso 1 calc R
C3B C 0.0866(12) 0.8949(5) 0.9525(4) 0.0363(18) Uani 1 d .
H3BA H -0.0257 0.901 0.9887 0.044 Uiso 1 calc R
N4B N 0.2773(10) 0.9413(4) 0.9655(4) 0.0338(15) Uani 1 d .
C5B C 0.4231(11) 0.9331(4) 0.9093(4) 0.0283(16) Uani 1 d .
H5BA H 0.5567 0.9657 0.9142 0.034 Uiso 1 calc R
C6B C 0.3882(11) 0.8782(4) 0.8430(4) 0.0233(15) Uani 1 d .
H6BA H 0.4979 0.8743 0.8056 0.028 Uiso 1 calc R
N1N N -0.4540(9) 0.7083(4) 0.9461(4) 0.0270(13) Uani 1 d .
O1N O -0.6305(7) 0.6833(4) 0.9745(3) 0.0418(14) Uani 1 d .
O2N O -0.4013(8) 0.6797(3) 0.8803(3) 0.0392(13) Uani 1 d .
O3N O -0.3315(9) 0.7637(3) 0.9821(3) 0.0382(14) Uani 1 d .
N2N N -0.0792(9) 1.0599(4) 0.8007(4) 0.0288(14) Uani 1 d .
O4N O -0.0965(8) 1.1237(3) 0.8421(3) 0.0460(15) Uani 1 d .
O6N O 0.1159(7) 1.0337(3) 0.7868(3) 0.0360(12) Uani 1 d .
O5N O -0.2576(7) 1.0216(3) 0.7719(3) 0.0367(13) Uani 1 d .

loop_
_atom_site_aniso_label
_atom_site_aniso_U_11
_atom_site_aniso_U_22
_atom_site_aniso_U_33
_atom_site_aniso_U_23
_atom_site_aniso_U_13
_atom_site_aniso_U_12
Pt1 0.02567(14) 0.01940(15) 0.01130(14) 0.00018(12) 0.00189(9) -0.00245(11)
N1 0.036(3) 0.022(3) 0.018(3) 0.003(2) 0.000(2) -0.010(3)
N2 0.039(3) 0.025(3) 0.009(3) -0.007(2) -0.001(2) -0.005(3)
N1A 0.025(3) 0.022(3) 0.019(3) 0.006(2) -0.001(2) -0.009(2)
C2A 0.034(4) 0.034(4) 0.019(4) -0.001(3) 0.006(3) 0.000(3)
C3A 0.036(4) 0.036(4) 0.022(4) 0.006(3) 0.010(3) -0.005(3)
N4A 0.042(4) 0.029(3) 0.031(4) 0.009(3) 0.009(3) -0.004(3)
C5A 0.036(4) 0.025(4) 0.028(4) -0.001(3) -0.001(3) 0.001(3)
C6A 0.030(3) 0.016(3) 0.017(4) 0.000(3) 0.003(3) 0.002(3)
N1B 0.037(3) 0.017(3) 0.010(3) -0.009(2) -0.003(2) 0.000(2)
C2B 0.031(4) 0.038(4) 0.013(4) 0.001(3) 0.004(3) -0.008(3)
C3B 0.041(4) 0.044(5) 0.026(4) 0.000(4) 0.016(3) -0.003(4)
N4B 0.040(3) 0.034(4) 0.027(4) -0.004(3) 0.000(3) -0.003(3)
C5B 0.034(4) 0.025(4) 0.025(4) 0.001(3) -0.001(3) -0.004(3)
C6B 0.027(3) 0.024(4) 0.018(4) -0.001(3) -0.002(3) -0.005(3)
N1N 0.029(3) 0.030(3) 0.021(3) 0.001(3) -0.003(3) 0.000(3)
O1N 0.033(3) 0.059(4) 0.034(3) 0.001(3) 0.012(2) -0.011(2)
O2N 0.046(3) 0.047(3) 0.025(3) -0.009(3) 0.006(2) 0.005(3)
O3N 0.051(3) 0.042(4) 0.022(3) -0.004(2) 0.004(3) -0.019(2)
N2N 0.029(3) 0.031(4) 0.026(4) 0.006(3) -0.001(3) 0.001(3)
O4N 0.035(3) 0.054(4) 0.049(4) -0.028(3) 0.006(3) 0.001(3)
O6N 0.026(3) 0.035(3) 0.048(3) -0.006(3) 0.009(2) 0.006(2)
O5N 0.034(3) 0.035(3) 0.042(3) 0.001(3) 0.005(2) -0.001(2)

loop_
_atom_type_symbol
_atom_type_description
_atom_type_scat_dispersion_real
_atom_type_scat_dispersion_imag
_atom_type_scat_source
C C 0.0033 0.0016 'International Tables Vol C Tables 4.2.6.8 and 6.1.1.4'
H H 0 0 'International Tables Vol C Tables 4.2.6.8 and 6.1.1.4'
N N 0.0061 0.0033 'International Tables Vol C Tables 4.2.6.8 and 6.1.1.4'
O O 0.0106 0.006 'International Tables Vol C Tables 4.2.6.8 and 6.1.1.4'
Pt Pt -1.7033 8.3905 'International Tables Vol C Tables 4.2.6.8 and 6.1.1.4'

loop_
_geom_angle_atom_site_label_1
_geom_angle_atom_site_label_2
_geom_angle_atom_site_label_3
_geom_angle
N1A Pt1 N1B 89.6(2)
N1A Pt1 N1 179.4(2)
N1B Pt1 N1 90.9(2)
N1A Pt1 N2 91.0(2)
N1B Pt1 N2 179.4(2)
N1 Pt1 N2 88.5(2)
C6A N1A C2A 118.1(6)
C6A N1A Pt1 119.7(4)
C2A N1A Pt1 122.2(4)
C3A C2A N1A 120.1(6)
C2A C3A N4A 123.6(6)
C5A N4A C3A 116.0(6)
N4A C5A C6A 122.7(6)
N1A C6A C5A 119.5(6)
C6B N1B C2B 118.0(6)
C6B N1B Pt1 121.6(4)
C2B N1B Pt1 120.4(4)
N1B C2B C3B 119.5(6)
N4B C3B C2B 124.5(6)
C5B N4B C3B 114.4(6)
N4B C5B C6B 123.8(6)
N1B C6B C5B 119.7(6)
O1N N1N O2N 119.9(6)
O1N N1N O3N 120.3(6)
O2N N1N O3N 119.8(6)
O4N N2N O6N 120.0(6)
O4N N2N O5N 119.9(6)
O6N N2N O5N 120.0(6)

loop_
_geom_bond_atom_site_label_1
_geom_bond_atom_site_label_2
_geom_bond_distance
Pt1 N1A 2.025(5)
Pt1 N1B 2.036(5)
Pt1 N1 2.048(5)
Pt1 N2 2.065(5)
N1A C6A 1.326(7)
N1A C2A 1.367(8)
C2A C3A 1.333(9)
C3A N4A 1.337(8)
N4A C5A 1.325(8)
C5A C6A 1.388(9)
N1B C6B 1.336(7)
N1B C2B 1.342(8)
C2B C3B 1.377(9)
C3B N4B 1.330(8)
N4B C5B 1.321(8)
C5B C6B 1.397(9)
N1N O1N 1.233(6)
N1N O2N 1.241(7)
N1N O3N 1.244(7)
N2N O4N 1.231(7)
N2N O6N 1.249(6)
N2N O5N 1.254(6)
